data_4062379
loop_
_publ_author_name
'Kunrath, F\'abio A.'
'de Souza, Roberto F.'
'Casagrande, Jr., Osvaldo L.'
'Brooks, Neil R.'
'Young, Victor G.'

_publ_section_title
;
 Highly Selective Nickel Ethylene Oligomerization Catalysts Based on
 Sterically Hindered Tris(pyrazolyl)borate Ligands
;
_journal_issue 23
_journal_name_full Organometallics
_journal_page_first 4739
_journal_page_last 4743
_journal_paper_doi 10.1021/om034035u
_journal_volume 22
_journal_year 2003
_chemical_formula_moiety 'C36 H40 B Cl N6 Ni'
_chemical_formula_sum 'C36 H40 B Cl N6 Ni'
_chemical_formula_weight 661.71
_space_group_IT_number 1
_symmetry_cell_setting triclinic
_symmetry_space_group_name_Hall 'P 1'
_symmetry_space_group_name_H-M 'P 1'
_cell_angle_alpha 102.601(2)
_cell_angle_beta 97.437(2)
_cell_angle_gamma 95.017(2)
_cell_formula_units_Z 2
_cell_length_a 9.1756(10)
_cell_length_b 10.9562(12)
_cell_length_c 17.497(2)
_cell_measurement_temperature 173(2)
_cell_volume 1690.0(3)
_diffrn_ambient_temperature 173(2)
_exptl_crystal_density_diffrn 1.300
_cod_depositor_comments
;
The following automatic conversions were performed:
'_symmetry_cell_setting' value 'Triclinic' changed to 'triclinic'
according to '/home/saulius/struct/CIF-dictionaries/cif_core.dic'
dictionary named 'cif_core.dic' version 2.4.1 from 2010-06-29.

Automatic conversion script
Id: cif_fix_enum 1527 2010-12-29 10:47:43Z saulius 
;
_cod_database_code 4062379

loop_
_symmetry_equiv_pos_as_xyz
'x, y, z'

loop_
_atom_site_label
_atom_site_type_symbol
_atom_site_fract_x
_atom_site_fract_y
_atom_site_fract_z
_atom_site_U_iso_or_equiv
_atom_site_adp_type
_atom_site_occupancy
_atom_site_symmetry_multiplicity
_atom_site_calc_flag
_atom_site_refinement_flags
_atom_site_disorder_assembly
_atom_site_disorder_group
Ni1 Ni -0.50719(4) 0.21847(4) -0.13078(3) 0.02269(11) Uani 1 1 d . . .
Cl1 Cl -0.32073(11) 0.24688(12) -0.19015(6) 0.0461(3) Uani 1 1 d . . .
B1 B -0.7471(5) 0.1957(4) -0.0300(3) 0.0263(9) Uani 1 1 d . . .
H1 H -0.839(4) 0.184(3) 0.006(2) 0.025(10) Uiso 1 1 d . . .
N1 N -0.5044(3) 0.3271(3) -0.02233(18) 0.0242(6) Uani 1 1 d . . .
N2 N -0.6242(3) 0.3042(3) 0.01358(19) 0.0253(7) Uani 1 1 d . . .
C3 C -0.6078(4) 0.3820(4) 0.0853(2) 0.0267(8) Uani 1 1 d . . .
H3A H -0.6758 0.3842 0.1220 0.032 Uiso 1 1 calc R . .
C4 C -0.4749(4) 0.4592(3) 0.0970(2) 0.0278(8) Uani 1 1 d . . .
H4A H -0.4346 0.5238 0.1424 0.033 Uiso 1 1 calc R . .
C5 C -0.4126(4) 0.4219(3) 0.0280(2) 0.0241(7) Uani 1 1 d . . .
C6 C -0.2716(4) 0.4714(3) 0.0065(2) 0.0251(7) Uani 1 1 d . . .
C7 C -0.2733(5) 0.5432(4) -0.0501(2) 0.0323(9) Uani 1 1 d . . .
C8 C -0.1411(5) 0.5910(4) -0.0681(3) 0.0413(11) Uani 1 1 d . . .
H8A H -0.1423 0.6408 -0.1063 0.050 Uiso 1 1 calc R . .
C9 C -0.0055(5) 0.5677(5) -0.0311(3) 0.0457(11) Uani 1 1 d . . .
C10 C -0.0057(4) 0.4973(4) 0.0249(2) 0.0350(9) Uani 1 1 d . . .
H10A H 0.0861 0.4809 0.0503 0.042 Uiso 1 1 calc R . .
C11 C -0.1367(4) 0.4491(3) 0.0457(2) 0.0276(8) Uani 1 1 d . . .
C12 C -0.4169(5) 0.5687(4) -0.0936(3) 0.0448(11) Uani 1 1 d . . .
H12A H -0.5006 0.5294 -0.0743 0.067 Uiso 1 1 calc R . .
H12B H -0.4225 0.5334 -0.1505 0.067 Uiso 1 1 calc R . .
H12C H -0.4208 0.6598 -0.0840 0.067 Uiso 1 1 calc R . .
C13 C 0.1399(6) 0.6180(6) -0.0521(4) 0.0726(18) Uani 1 1 d . . .
H13A H 0.2223 0.5912 -0.0208 0.109 Uiso 1 1 calc R . .
H13B H 0.1489 0.7102 -0.0405 0.109 Uiso 1 1 calc R . .
H13C H 0.1422 0.5850 -0.1087 0.109 Uiso 1 1 calc R . .
C14 C -0.1293(5) 0.3746(4) 0.1082(2) 0.0372(9) Uani 1 1 d . . .
H14A H -0.2299 0.3479 0.1162 0.056 Uiso 1 1 calc R . .
H14B H -0.0743 0.4270 0.1580 0.056 Uiso 1 1 calc R . .
H14C H -0.0790 0.3002 0.0913 0.056 Uiso 1 1 calc R . .
N21 N -0.5620(3) 0.0654(3) -0.09175(17) 0.0242(6) Uani 1 1 d . . .
N22 N -0.6742(3) 0.0731(3) -0.04732(18) 0.0260(6) Uani 1 1 d . . .
C23 C -0.6999(4) -0.0357(4) -0.0255(2) 0.0297(8) Uani 1 1 d . . .
H23A H -0.7723 -0.0541 0.0059 0.036 Uiso 1 1 calc R . .
C24 C -0.6036(4) -0.1166(4) -0.0563(2) 0.0292(8) Uani 1 1 d . . .
H24A H -0.5975 -0.2004 -0.0507 0.035 Uiso 1 1 calc R . .
C25 C -0.5182(4) -0.0508(3) -0.0967(2) 0.0248(8) Uani 1 1 d . . .
C26 C -0.3906(4) -0.0880(3) -0.1373(2) 0.0257(8) Uani 1 1 d . . .
C27 C -0.2469(4) -0.0345(3) -0.1024(2) 0.0292(8) Uani 1 1 d . . .
C28 C -0.1278(4) -0.0736(4) -0.1396(3) 0.0351(9) Uani 1 1 d . . .
H28A H -0.0304 -0.0365 -0.1160 0.042 Uiso 1 1 calc R . .
C29 C -0.1474(5) -0.1642(4) -0.2091(3) 0.0383(10) Uani 1 1 d . . .
C30 C -0.2904(5) -0.2170(4) -0.2434(3) 0.0355(10) Uani 1 1 d . . .
H30A H -0.3055 -0.2790 -0.2918 0.043 Uiso 1 1 calc R . .
C31 C -0.4123(4) -0.1805(3) -0.2079(2) 0.0308(8) Uani 1 1 d . . .
C32 C -0.2176(4) 0.0645(4) -0.0260(2) 0.0372(9) Uani 1 1 d . . .
H32A H -0.3116 0.0821 -0.0076 0.056 Uiso 1 1 calc R . .
H32B H -0.1670 0.1418 -0.0347 0.056 Uiso 1 1 calc R . .
H32C H -0.1550 0.0342 0.0140 0.056 Uiso 1 1 calc R . .
C33 C -0.0153(6) -0.2039(5) -0.2488(3) 0.0590(14) Uani 1 1 d . . .
H33A H 0.0761 -0.1568 -0.2167 0.089 Uiso 1 1 calc R . .
H33B H -0.0256 -0.1860 -0.3016 0.089 Uiso 1 1 calc R . .
H33C H -0.0115 -0.2943 -0.2537 0.089 Uiso 1 1 calc R . .
C34 C -0.5660(5) -0.2444(4) -0.2460(3) 0.0413(10) Uani 1 1 d . . .
H34A H -0.5591 -0.3064 -0.2947 0.062 Uiso 1 1 calc R . .
H34B H -0.6282 -0.1811 -0.2588 0.062 Uiso 1 1 calc R . .
H34C H -0.6099 -0.2869 -0.2092 0.062 Uiso 1 1 calc R . .
N41 N -0.7189(3) 0.2346(3) -0.16454(18) 0.0250(7) Uani 1 1 d . . .
N42 N -0.8100(3) 0.2246(3) -0.10873(19) 0.0268(7) Uani 1 1 d . . .
C43 C -0.9481(4) 0.2375(4) -0.1382(3) 0.0329(9) Uani 1 1 d . . .
H43A H -1.0315 0.2344 -0.1113 0.040 Uiso 1 1 calc R . .
C44 C -0.9503(4) 0.2558(4) -0.2125(2) 0.0358(9) Uani 1 1 d . . .
H44A H -1.0338 0.2682 -0.2469 0.043 Uiso 1 1 calc R . .
C45 C -0.8049(4) 0.2527(3) -0.2282(2) 0.0264(8) Uani 1 1 d . . .
C46 C -0.7497(4) 0.2653(3) -0.3026(2) 0.0262(8) Uani 1 1 d . . .
C47 C -0.7763(4) 0.3716(4) -0.3332(2) 0.0303(8) Uani 1 1 d . . .
C48 C -0.7336(5) 0.3781(4) -0.4052(2) 0.0349(9) Uani 1 1 d . . .
H48A H -0.7519 0.4498 -0.4256 0.042 Uiso 1 1 calc R . .
C49 C -0.6655(4) 0.2852(4) -0.4489(2) 0.0337(9) Uani 1 1 d . . .
C50 C -0.6377(4) 0.1812(4) -0.4180(2) 0.0297(8) Uani 1 1 d . . .
H50A H -0.5879 0.1176 -0.4462 0.036 Uiso 1 1 calc R . .
C51 C -0.6815(4) 0.1684(3) -0.3465(2) 0.0265(8) Uani 1 1 d . . .
C52 C -0.8512(5) 0.4767(4) -0.2905(3) 0.0454(11) Uani 1 1 d . . .
H52A H -0.8589 0.5413 -0.3212 0.068 Uiso 1 1 calc R . .
H52B H -0.7931 0.5138 -0.2382 0.068 Uiso 1 1 calc R . .
H52C H -0.9505 0.4435 -0.2842 0.068 Uiso 1 1 calc R . .
C53 C -0.6254(6) 0.2935(5) -0.5290(3) 0.0482(12) Uani 1 1 d . . .
H53A H -0.6533 0.3722 -0.5414 0.072 Uiso 1 1 calc R . .
H53B H -0.6786 0.2218 -0.5697 0.072 Uiso 1 1 calc R . .
H53C H -0.5186 0.2920 -0.5279 0.072 Uiso 1 1 calc R . .
C54 C -0.6567(5) 0.0488(4) -0.3195(2) 0.0368(9) Uani 1 1 d . . .
H54A H -0.6076 -0.0057 -0.3579 0.055 Uiso 1 1 calc R . .
H54B H -0.7523 0.0047 -0.3158 0.055 Uiso 1 1 calc R . .
H54C H -0.5943 0.0698 -0.2675 0.055 Uiso 1 1 calc R . .
Ni2 Ni -0.38328(4) -0.13530(4) 0.35207(3) 0.02505(12) Uani 1 1 d . . .
Cl2 Cl -0.55701(12) -0.03217(11) 0.39346(7) 0.0513(3) Uani 1 1 d . . .
B101 B -0.1490(5) -0.2841(4) 0.2817(2) 0.0258(9) Uani 1 1 d . . .
H101 H -0.072(4) -0.340(4) 0.258(2) 0.032(11) Uiso 1 1 d . . .
N101 N -0.1662(3) -0.0936(3) 0.38840(19) 0.0270(7) Uani 1 1 d . . .
N102 N -0.0788(3) -0.1728(3) 0.35043(19) 0.0270(7) Uani 1 1 d . . .
C103 C 0.0653(4) -0.1308(4) 0.3791(2) 0.0307(9) Uani 1 1 d . . .
H10B H 0.1482 -0.1690 0.3622 0.037 Uiso 1 1 calc R . .
C104 C 0.0701(4) -0.0220(4) 0.4377(2) 0.0340(9) Uani 1 1 d . . .
H10C H 0.1561 0.0280 0.4689 0.041 Uiso 1 1 calc R . .
C105 C -0.0769(4) -0.0009(3) 0.4418(2) 0.0285(8) Uani 1 1 d . . .
C106 C -0.1361(4) 0.1075(3) 0.4898(2) 0.0283(8) Uani 1 1 d . . .
C107 C -0.1541(5) 0.2130(4) 0.4587(3) 0.0389(10) Uani 1 1 d . . .
C108 C -0.2078(5) 0.3167(4) 0.5044(3) 0.0449(11) Uani 1 1 d . . .
H10D H -0.2203 0.3889 0.4836 0.054 Uiso 1 1 calc R . .
C109 C -0.2432(5) 0.3160(4) 0.5792(3) 0.0411(10) Uani 1 1 d . . .
C110 C -0.2229(4) 0.2110(4) 0.6080(2) 0.0385(10) Uani 1 1 d . . .
H11A H -0.2485 0.2091 0.6587 0.046 Uiso 1 1 calc R . .
C111 C -0.1663(4) 0.1067(4) 0.5662(2) 0.0312(8) Uani 1 1 d . . .
C112 C -0.1186(7) 0.2171(5) 0.3776(3) 0.0653(16) Uani 1 1 d . . .
H11B H -0.0831 0.1377 0.3539 0.098 Uiso 1 1 calc R . .
H11C H -0.0416 0.2872 0.3821 0.098 Uiso 1 1 calc R . .
H11D H -0.2079 0.2288 0.3441 0.098 Uiso 1 1 calc R . .
C113 C -0.2980(6) 0.4293(5) 0.6277(3) 0.0574(14) Uani 1 1 d . . .
H11E H -0.3046 0.4947 0.5975 0.086 Uiso 1 1 calc R . .
H11F H -0.2289 0.4620 0.6771 0.086 Uiso 1 1 calc R . .
H11G H -0.3960 0.4049 0.6400 0.086 Uiso 1 1 calc R . .
C114 C -0.1319(5) 0.0001(4) 0.6042(3) 0.0448(11) Uani 1 1 d . . .
H11H H -0.0935 -0.0647 0.5666 0.067 Uiso 1 1 calc R . .
H11I H -0.2223 -0.0362 0.6192 0.067 Uiso 1 1 calc R . .
H11J H -0.0574 0.0318 0.6515 0.067 Uiso 1 1 calc R . .
N121 N -0.3733(3) -0.3182(3) 0.34916(18) 0.0272(7) Uani 1 1 d . . .
N122 N -0.2604(3) -0.3689(3) 0.31398(18) 0.0263(6) Uani 1 1 d . . .
C123 C -0.2721(4) -0.4931(3) 0.3116(2) 0.0300(8) Uani 1 1 d . . .
H12D H -0.2072 -0.5495 0.2899 0.036 Uiso 1 1 calc R . .
C124 C -0.3913(5) -0.5252(4) 0.3451(2) 0.0340(9) Uani 1 1 d . . .
H12E H -0.4249 -0.6061 0.3518 0.041 Uiso 1 1 calc R . .
C125 C -0.4542(4) -0.4121(3) 0.3677(2) 0.0263(8) Uani 1 1 d . . .
C126 C -0.5888(4) -0.3933(3) 0.4053(2) 0.0276(8) Uani 1 1 d . . .
C127 C -0.5787(4) -0.3141(4) 0.4829(2) 0.0308(9) Uani 1 1 d . . .
C128 C -0.7065(5) -0.3000(4) 0.5167(2) 0.0355(9) Uani 1 1 d . . .
H12F H -0.6996 -0.2474 0.5683 0.043 Uiso 1 1 calc R . .
C129 C -0.8424(5) -0.3594(4) 0.4785(3) 0.0358(9) Uani 1 1 d . . .
C130 C -0.8517(4) -0.4376(4) 0.4038(2) 0.0321(9) Uani 1 1 d . . .
H13D H -0.9455 -0.4793 0.3770 0.038 Uiso 1 1 calc R . .
C131 C -0.7275(4) -0.4565(3) 0.3672(2) 0.0275(8) Uani 1 1 d . . .
C132 C -0.4313(5) -0.2462(5) 0.5278(3) 0.0471(11) Uani 1 1 d . . .
H13E H -0.4458 -0.1965 0.5795 0.071 Uiso 1 1 calc R . .
H13F H -0.3895 -0.1902 0.4974 0.071 Uiso 1 1 calc R . .
H13G H -0.3632 -0.3081 0.5356 0.071 Uiso 1 1 calc R . .
C133 C -0.9817(5) -0.3403(5) 0.5160(3) 0.0498(12) Uani 1 1 d . . .
H13H H -0.9558 -0.2830 0.5685 0.075 Uiso 1 1 calc R . .
H13I H -1.0278 -0.4216 0.5212 0.075 Uiso 1 1 calc R . .
H13J H -1.0513 -0.3040 0.4824 0.075 Uiso 1 1 calc R . .
C134 C -0.7452(5) -0.5439(4) 0.2861(3) 0.0413(11) Uani 1 1 d . . .
H13K H -0.6485 -0.5474 0.2680 0.062 Uiso 1 1 calc R . .
H13L H -0.8130 -0.5126 0.2488 0.062 Uiso 1 1 calc R . .
H13M H -0.7854 -0.6285 0.2887 0.062 Uiso 1 1 calc R . .
N141 N -0.3558(3) -0.1665(3) 0.23857(18) 0.0260(6) Uani 1 1 d . . .
N142 N -0.2395(3) -0.2303(3) 0.21860(19) 0.0247(7) Uani 1 1 d . . .
C143 C -0.2327(4) -0.2395(3) 0.1411(2) 0.0276(8) Uani 1 1 d . . .
H14D H -0.1615 -0.2792 0.1127 0.033 Uiso 1 1 calc R . .
C144 C -0.3458(4) -0.1818(4) 0.1101(2) 0.0314(8) Uani 1 1 d . . .
H14E H -0.3681 -0.1740 0.0569 0.038 Uiso 1 1 calc R . .
C145 C -0.4218(4) -0.1368(3) 0.1735(2) 0.0259(8) Uani 1 1 d . . .
C146 C -0.5591(4) -0.0750(3) 0.1752(2) 0.0270(8) Uani 1 1 d . . .
C147 C -0.5585(4) 0.0522(3) 0.1758(2) 0.0295(8) Uani 1 1 d . . .
C148 C -0.6889(5) 0.1059(4) 0.1794(2) 0.0334(9) Uani 1 1 d . . .
H14F H -0.6876 0.1926 0.1792 0.040 Uiso 1 1 calc R . .
C149 C -0.8217(4) 0.0382(4) 0.1831(2) 0.0338(9) Uani 1 1 d . . .
C150 C -0.8195(4) -0.0876(4) 0.1828(2) 0.0357(9) Uani 1 1 d . . .
H15A H -0.9091 -0.1360 0.1853 0.043 Uiso 1 1 calc R . .
C151 C -0.6923(4) -0.1463(4) 0.1791(2) 0.0309(8) Uani 1 1 d . . .
C152 C -0.4186(5) 0.1328(4) 0.1700(3) 0.0462(11) Uani 1 1 d . . .
H15B H -0.4403 0.2193 0.1716 0.069 Uiso 1 1 calc R . .
H15C H -0.3833 0.0983 0.1201 0.069 Uiso 1 1 calc R . .
H15D H -0.3421 0.1328 0.2147 0.069 Uiso 1 1 calc R . .
C153 C -0.9618(5) 0.0975(5) 0.1881(3) 0.0498(12) Uani 1 1 d . . .
H15E H -0.9424 0.1870 0.1883 0.075 Uiso 1 1 calc R . .
H15F H -0.9991 0.0890 0.2369 0.075 Uiso 1 1 calc R . .
H15G H -1.0359 0.0555 0.1422 0.075 Uiso 1 1 calc R . .
C154 C -0.6964(5) -0.2830(4) 0.1826(3) 0.0465(11) Uani 1 1 d . . .
H15H H -0.7978 -0.3167 0.1850 0.070 Uiso 1 1 calc R . .
H15I H -0.6308 -0.2900 0.2299 0.070 Uiso 1 1 calc R . .
H15J H -0.6632 -0.3310 0.1352 0.070 Uiso 1 1 calc R . .

loop_
_atom_site_aniso_label
_atom_site_aniso_U_11
_atom_site_aniso_U_22
_atom_site_aniso_U_33
_atom_site_aniso_U_23
_atom_site_aniso_U_13
_atom_site_aniso_U_12
Ni1 0.0184(2) 0.0250(2) 0.0247(2) 0.00375(19) 0.00710(18) 0.00255(18)
Cl1 0.0277(5) 0.0706(8) 0.0408(6) 0.0100(5) 0.0169(4) 0.0005(5)
B1 0.021(2) 0.028(2) 0.030(2) 0.0037(17) 0.0071(16) 0.0015(16)
N1 0.0171(14) 0.0264(16) 0.0281(16) 0.0041(13) 0.0053(12) 0.0007(12)
N2 0.0192(16) 0.0304(17) 0.0260(17) 0.0050(14) 0.0052(13) 0.0024(13)
C3 0.0259(19) 0.031(2) 0.0231(19) 0.0027(16) 0.0067(15) 0.0070(16)
C4 0.029(2) 0.0274(19) 0.0237(18) -0.0005(15) 0.0032(15) 0.0042(15)
C5 0.0207(17) 0.0242(18) 0.0274(18) 0.0060(15) 0.0029(14) 0.0043(14)
C6 0.0243(18) 0.0185(17) 0.0290(19) -0.0010(14) 0.0035(14) 0.0006(14)
C7 0.037(2) 0.0246(19) 0.034(2) 0.0075(16) 0.0021(17) -0.0012(16)
C8 0.052(3) 0.035(2) 0.038(2) 0.014(2) 0.006(2) -0.006(2)
C9 0.038(2) 0.049(3) 0.043(3) 0.003(2) 0.010(2) -0.016(2)
C10 0.027(2) 0.037(2) 0.037(2) -0.0013(18) 0.0072(16) 0.0011(17)
C11 0.0261(19) 0.0210(18) 0.031(2) -0.0008(15) 0.0017(15) 0.0007(15)
C12 0.043(3) 0.040(2) 0.056(3) 0.022(2) 0.002(2) 0.009(2)
C13 0.045(3) 0.096(5) 0.070(4) 0.015(3) 0.014(3) -0.031(3)
C14 0.033(2) 0.038(2) 0.038(2) 0.0057(18) 0.0010(18) 0.0065(18)
N21 0.0196(14) 0.0268(15) 0.0258(15) 0.0023(12) 0.0090(12) 0.0027(12)
N22 0.0210(15) 0.0281(16) 0.0280(16) 0.0033(13) 0.0085(12) 0.0002(12)
C23 0.0247(19) 0.035(2) 0.030(2) 0.0108(17) 0.0048(15) -0.0032(16)
C24 0.0267(19) 0.0245(19) 0.036(2) 0.0090(16) 0.0027(16) 0.0022(15)
C25 0.0248(18) 0.0197(17) 0.0263(19) 0.0010(14) -0.0004(14) 0.0005(14)
C26 0.0258(19) 0.0241(18) 0.0299(19) 0.0098(15) 0.0061(15) 0.0048(15)
C27 0.0297(19) 0.0272(19) 0.032(2) 0.0071(16) 0.0071(16) 0.0059(15)
C28 0.027(2) 0.036(2) 0.047(2) 0.0168(19) 0.0108(18) 0.0066(17)
C29 0.049(3) 0.040(2) 0.038(2) 0.0182(19) 0.021(2) 0.025(2)
C30 0.045(3) 0.034(2) 0.028(2) 0.0026(18) 0.0092(18) 0.0133(19)
C31 0.039(2) 0.0255(19) 0.028(2) 0.0072(16) 0.0045(16) 0.0029(16)
C32 0.026(2) 0.041(2) 0.038(2) -0.0015(18) 0.0036(17) -0.0008(17)
C33 0.058(3) 0.070(3) 0.063(3) 0.020(3) 0.036(3) 0.032(3)
C34 0.045(3) 0.037(2) 0.034(2) -0.0019(18) -0.0042(19) 0.0010(19)
N41 0.0201(15) 0.0284(16) 0.0272(16) 0.0051(13) 0.0070(12) 0.0043(13)
N42 0.0197(15) 0.0303(17) 0.0287(17) 0.0011(14) 0.0078(13) 0.0012(13)
C43 0.0188(19) 0.036(2) 0.043(2) 0.0066(19) 0.0067(16) 0.0019(17)
C44 0.0228(19) 0.050(3) 0.033(2) 0.0077(19) 0.0008(16) 0.0049(18)
C45 0.0236(18) 0.0231(18) 0.0298(19) 0.0017(15) 0.0021(15) 0.0019(14)
C46 0.0237(18) 0.0225(18) 0.0277(19) 0.0013(15) -0.0029(14) -0.0015(14)
C47 0.028(2) 0.030(2) 0.031(2) 0.0052(16) 0.0009(16) 0.0030(16)
C48 0.040(2) 0.029(2) 0.039(2) 0.0139(17) 0.0040(18) 0.0060(17)
C49 0.031(2) 0.037(2) 0.031(2) 0.0076(17) 0.0010(16) 0.0017(17)
C50 0.031(2) 0.0298(19) 0.0242(19) -0.0006(15) 0.0011(15) 0.0030(16)
C51 0.0239(18) 0.0260(18) 0.0270(19) 0.0042(15) -0.0008(14) 0.0007(15)
C52 0.047(3) 0.033(2) 0.060(3) 0.011(2) 0.016(2) 0.010(2)
C53 0.059(3) 0.049(3) 0.043(3) 0.021(2) 0.013(2) 0.008(2)
C54 0.047(3) 0.028(2) 0.033(2) 0.0035(17) 0.0032(18) 0.0032(18)
Ni2 0.0216(2) 0.0256(2) 0.0268(3) 0.0016(2) 0.00522(19) 0.00582(19)
Cl2 0.0375(6) 0.0581(7) 0.0548(7) -0.0043(6) 0.0130(5) 0.0215(5)
B101 0.028(2) 0.023(2) 0.026(2) 0.0016(17) 0.0057(17) 0.0084(17)
N101 0.0236(16) 0.0277(17) 0.0289(17) 0.0028(14) 0.0043(13) 0.0070(13)
N102 0.0203(15) 0.0305(17) 0.0273(17) -0.0009(14) 0.0044(13) 0.0055(13)
C103 0.0204(19) 0.034(2) 0.037(2) 0.0062(18) 0.0048(16) 0.0065(16)
C104 0.0212(19) 0.034(2) 0.041(2) 0.0006(18) -0.0016(16) 0.0017(16)
C105 0.029(2) 0.0275(19) 0.0271(19) 0.0054(16) 0.0008(15) 0.0033(16)
C106 0.0257(19) 0.0268(19) 0.0268(19) -0.0040(15) 0.0000(15) 0.0035(15)
C107 0.043(2) 0.038(2) 0.034(2) 0.0034(18) 0.0058(18) 0.0106(19)
C108 0.048(3) 0.028(2) 0.055(3) 0.002(2) 0.003(2) 0.0115(19)
C109 0.034(2) 0.038(2) 0.042(3) -0.0064(19) -0.0005(18) 0.0087(18)
C110 0.035(2) 0.048(3) 0.026(2) -0.0034(18) 0.0022(17) 0.0007(19)
C111 0.0255(19) 0.033(2) 0.030(2) 0.0009(17) -0.0025(15) -0.0011(16)
C112 0.107(5) 0.047(3) 0.054(3) 0.025(2) 0.025(3) 0.023(3)
C113 0.052(3) 0.048(3) 0.060(3) -0.014(2) 0.004(2) 0.016(2)
C114 0.056(3) 0.037(2) 0.039(2) 0.006(2) 0.004(2) 0.002(2)
N121 0.0225(15) 0.0296(16) 0.0291(16) 0.0028(13) 0.0054(12) 0.0082(13)
N122 0.0235(15) 0.0276(16) 0.0278(16) 0.0038(13) 0.0049(12) 0.0086(13)
C123 0.031(2) 0.0233(19) 0.036(2) 0.0040(16) 0.0075(16) 0.0078(16)
C124 0.038(2) 0.029(2) 0.038(2) 0.0077(17) 0.0108(18) 0.0070(17)
C125 0.0297(19) 0.0223(18) 0.0254(19) 0.0050(15) 0.0005(15) 0.0016(15)
C126 0.034(2) 0.0268(19) 0.027(2) 0.0096(16) 0.0125(16) 0.0089(16)
C127 0.036(2) 0.030(2) 0.0234(19) 0.0019(16) 0.0015(16) 0.0002(17)
C128 0.048(3) 0.035(2) 0.0231(19) 0.0036(16) 0.0096(18) 0.0092(19)
C129 0.035(2) 0.038(2) 0.041(2) 0.0153(19) 0.0147(18) 0.0109(18)
C130 0.0235(19) 0.034(2) 0.039(2) 0.0116(17) 0.0042(16) 0.0005(16)
C131 0.031(2) 0.0232(18) 0.0284(19) 0.0053(15) 0.0036(15) 0.0046(15)
C132 0.041(3) 0.062(3) 0.029(2) -0.002(2) -0.0016(19) -0.003(2)
C133 0.042(3) 0.064(3) 0.051(3) 0.015(2) 0.024(2) 0.017(2)
C134 0.037(2) 0.040(3) 0.040(2) -0.003(2) 0.0051(19) -0.0038(19)
N141 0.0209(15) 0.0268(16) 0.0297(16) 0.0038(13) 0.0058(12) 0.0050(13)
N142 0.0228(16) 0.0244(16) 0.0263(17) 0.0022(13) 0.0059(13) 0.0066(13)
C143 0.026(2) 0.029(2) 0.0253(19) 0.0010(16) 0.0050(15) 0.0014(16)
C144 0.032(2) 0.035(2) 0.0259(19) 0.0037(16) 0.0051(16) 0.0038(17)
C145 0.0271(19) 0.0201(17) 0.0290(19) 0.0034(15) 0.0022(15) 0.0030(14)
C146 0.030(2) 0.0269(19) 0.0235(18) 0.0039(15) 0.0030(14) 0.0042(15)
C147 0.035(2) 0.0269(19) 0.0269(19) 0.0061(16) 0.0064(16) 0.0029(16)
C148 0.043(2) 0.0262(19) 0.034(2) 0.0089(17) 0.0093(18) 0.0111(17)
C149 0.030(2) 0.042(2) 0.028(2) 0.0037(17) 0.0031(16) 0.0125(17)
C150 0.027(2) 0.041(2) 0.038(2) 0.0091(19) 0.0019(17) 0.0013(17)
C151 0.026(2) 0.030(2) 0.033(2) 0.0049(16) -0.0015(16) 0.0049(16)
C152 0.044(3) 0.031(2) 0.066(3) 0.013(2) 0.017(2) 0.0013(19)
C153 0.042(3) 0.056(3) 0.052(3) 0.006(2) 0.008(2) 0.020(2)
C154 0.033(2) 0.028(2) 0.074(3) 0.010(2) -0.001(2) 0.0017(18)

loop_
_geom_bond_atom_site_label_1
_geom_bond_atom_site_label_2
_geom_bond_distance
_geom_bond_site_symmetry_2
_geom_bond_publ_flag
Ni1 N41 1.990(3) . ?
Ni1 N21 1.993(3) . ?
Ni1 N1 2.004(3) . ?
Ni1 Cl1 2.1473(10) . ?
B1 N42 1.532(5) . ?
B1 N22 1.541(5) . ?
B1 N2 1.554(5) . ?
N1 C5 1.349(5) . ?
N1 N2 1.366(4) . ?
N2 C3 1.336(5) . ?
C3 C4 1.386(5) . ?
C4 C5 1.399(5) . ?
C5 C6 1.484(5) . ?
C6 C7 1.393(5) . ?
C6 C11 1.402(5) . ?
C7 C8 1.380(6) . ?
C7 C12 1.513(6) . ?
C8 C9 1.397(7) . ?
C9 C10 1.374(6) . ?
C9 C13 1.518(6) . ?
C10 C11 1.393(5) . ?
C11 C14 1.500(6) . ?
N21 C25 1.357(4) . ?
N21 N22 1.366(4) . ?
N22 C23 1.339(5) . ?
C23 C24 1.382(5) . ?
C24 C25 1.378(5) . ?
C25 C26 1.489(5) . ?
C26 C31 1.395(5) . ?
C26 C27 1.399(5) . ?
C27 C28 1.394(5) . ?
C27 C32 1.503(5) . ?
C28 C29 1.372(6) . ?
C29 C30 1.389(6) . ?
C29 C33 1.522(6) . ?
C30 C31 1.394(6) . ?
C31 C34 1.518(6) . ?
N41 C45 1.341(5) . ?
N41 N42 1.381(4) . ?
N42 C43 1.336(5) . ?
C43 C44 1.355(6) . ?
C44 C45 1.399(5) . ?
C45 C46 1.486(5) . ?
C46 C47 1.411(5) . ?
C46 C51 1.411(5) . ?
C47 C48 1.380(6) . ?
C47 C52 1.501(6) . ?
C48 C49 1.381(6) . ?
C49 C50 1.393(5) . ?
C49 C53 1.515(6) . ?
C50 C51 1.394(5) . ?
C51 C54 1.511(5) . ?
Ni2 N101 1.992(3) . ?
Ni2 N141 1.993(3) . ?
Ni2 N121 2.004(3) . ?
Ni2 Cl2 2.1446(11) . ?
B101 N102 1.540(5) . ?
B101 N142 1.545(5) . ?
B101 N122 1.561(5) . ?
N101 C105 1.349(5) . ?
N101 N102 1.358(4) . ?
N102 C103 1.353(5) . ?
C103 C104 1.385(6) . ?
C104 C105 1.397(5) . ?
C105 C106 1.485(5) . ?
C106 C107 1.394(6) . ?
C106 C111 1.400(5) . ?
C107 C108 1.406(6) . ?
C107 C112 1.505(7) . ?
C108 C109 1.390(7) . ?
C109 C110 1.371(6) . ?
C109 C113 1.508(6) . ?
C110 C111 1.396(6) . ?
C111 C114 1.502(6) . ?
N121 C125 1.338(5) . ?
N121 N122 1.369(4) . ?
N122 C123 1.346(5) . ?
C123 C124 1.361(6) . ?
C124 C125 1.412(5) . ?
C125 C126 1.482(5) . ?
C126 C131 1.403(5) . ?
C126 C127 1.430(5) . ?
C127 C128 1.385(6) . ?
C127 C132 1.515(6) . ?
C128 C129 1.371(6) . ?
C129 C130 1.384(6) . ?
C129 C133 1.521(6) . ?
C130 C131 1.388(5) . ?
C131 C134 1.510(6) . ?
N141 C145 1.336(5) . ?
N141 N142 1.367(4) . ?
N142 C143 1.347(5) . ?
C143 C144 1.375(5) . ?
C144 C145 1.408(5) . ?
C145 C146 1.482(5) . ?
C146 C147 1.390(5) . ?
C146 C151 1.410(5) . ?
C147 C148 1.382(6) . ?
C147 C152 1.520(6) . ?
C148 C149 1.386(6) . ?
C149 C150 1.379(6) . ?
C149 C153 1.495(6) . ?
C150 C151 1.383(5) . ?
C151 C154 1.509(5) . ?
